data_1569468
loop_
_publ_author_name
'Gurzhiy, Vladislav V.'
'Burakov, Boris E.'
'Zubekhina, Bella Yu.'
'Kasatkin, Anatoly V.'

_publ_section_title
;
 Evolution of Chernobyl Corium in Water: Formation of Secondary Uranyl
 Phases
;
_journal_issue 13
_journal_name_full Materials
_journal_page_first 4533
_journal_paper_doi 10.3390/ma16134533
_journal_volume 16
_journal_year 2023
_chemical_formula_moiety 'Ca H14 O26 U6, 4(H2 O)'
_chemical_formula_sum 'Ca H22 O30 U6'
_chemical_formula_weight 1970.43
_space_group_crystal_system orthorhombic
_space_group_IT_number 33
_space_group_name_Hall 'P 2c -2n'
_space_group_name_H-M_alt 'P n a 21'
_atom_sites_solution_hydrogens difmap
_audit_creation_date 2022-08-09
_audit_creation_method
;
Olex2 1.5
(compiled 2022.04.07 svn.rca3783a0 for OlexSys, GUI svn.r6498)
;
_cell_angle_alpha 90
_cell_angle_beta 90
_cell_angle_gamma 90
_cell_formula_units_Z 4
_cell_length_a 13.8517(5)
_cell_length_b 14.9553(6)
_cell_length_c 12.3753(5)
_cell_measurement_reflns_used 7248
_cell_measurement_temperature 293(2)
_cell_measurement_theta_max 33.7010
_cell_measurement_theta_min 3.3640
_cell_volume 2563.62(17)
_computing_cell_refinement 'CrysAlisPro 1.171.41.104a (Rigaku OD, 2021)'
_computing_data_collection 'CrysAlisPro 1.171.41.104a (Rigaku OD, 2021)'
_computing_data_reduction 'CrysAlisPro 1.171.41.104a (Rigaku OD, 2021)'
_computing_molecular_graphics 'Olex2 1.5 (Dolomanov et al., 2009)'
_computing_publication_material 'Olex2 1.5 (Dolomanov et al., 2009)'
_computing_structure_refinement 'SHELXL 2018 (Sheldrick, 2015)'
_computing_structure_solution 'SHELXT 2018 (Sheldrick, 2015)'
_diffrn_ambient_temperature 293(2)
_diffrn_detector 'Hybrid Pixel Array Detector'
_diffrn_detector_area_resol_mean 10.0000
_diffrn_detector_type HyPix
_diffrn_measured_fraction_theta_full 0.995
_diffrn_measured_fraction_theta_max 0.996
_diffrn_measurement_details
;
List of Runs (angles in degrees, time in seconds):

  # Type    Start    End  Width  t~exp~   \w     \q     \k     \f   Frames
--------------------------------------------------------------------------
  1  \w    -62.00 -19.00   0.50  110.00    --   11.57 -11.00 -61.00   86
  2  \w    -49.00 -15.00   0.50  110.00    --  -13.68 127.00 176.00   68
  3  \w    -24.00  19.00   0.50  110.00    --  -13.68  11.00 110.00   86
  4  \w    -13.00  13.00   0.50  110.00    --   11.57 -11.00 -61.00   52
  5  \w     -2.00  77.00   0.50  110.00    --   11.57  57.00 -60.00  158
  6  \w    -86.00  -2.00   0.50  110.00    --  -13.68 -57.00 150.00  168
;
_diffrn_measurement_device 'four-circle diffractometer'
_diffrn_measurement_device_type 'XtaLAB Synergy, Single source at home/near, HyPix'
_diffrn_measurement_method '\w scans'
_diffrn_orient_matrix_type 'CrysAlisPro convention (1999,Acta A55,543-557)'
_diffrn_orient_matrix_UB_11 0.0328668000
_diffrn_orient_matrix_UB_12 -0.0065255000
_diffrn_orient_matrix_UB_13 0.0432265000
_diffrn_orient_matrix_UB_21 0.0386794000
_diffrn_orient_matrix_UB_22 -0.0026514000
_diffrn_orient_matrix_UB_23 -0.0374538000
_diffrn_orient_matrix_UB_31 0.0067542000
_diffrn_orient_matrix_UB_32 0.0468938000
_diffrn_orient_matrix_UB_33 0.0038929000
_diffrn_radiation_monochromator mirror
_diffrn_radiation_probe x-ray
_diffrn_radiation_type 'Mo K\a'
_diffrn_radiation_wavelength 0.71073
_diffrn_reflns_av_R_equivalents 0.0546
_diffrn_reflns_av_unetI/netI 0.0536
_diffrn_reflns_Laue_measured_fraction_full 0.995
_diffrn_reflns_Laue_measured_fraction_max 0.996
_diffrn_reflns_limit_h_max 17
_diffrn_reflns_limit_h_min -14
_diffrn_reflns_limit_k_max 17
_diffrn_reflns_limit_k_min -19
_diffrn_reflns_limit_l_max 16
_diffrn_reflns_limit_l_min -15
_diffrn_reflns_number 23016
_diffrn_reflns_point_group_measured_fraction_full 0.979
_diffrn_reflns_point_group_measured_fraction_max 0.975
_diffrn_reflns_theta_full 25.242
_diffrn_reflns_theta_max 27.499
_diffrn_reflns_theta_min 3.242
_diffrn_source 'micro-focus sealed X-ray tube'
_diffrn_source_type 'PhotonJet (Mo) X-ray Source'
_exptl_absorpt_coefficient_mu 38.083
_exptl_absorpt_correction_T_max 1.00000
_exptl_absorpt_correction_T_min 0.62724
_exptl_absorpt_correction_type multi-scan
_exptl_absorpt_process_details
;
CrysAlisPro 1.171.41.104a (Rigaku Oxford Diffraction, 2021)
Empirical absorption correction using spherical harmonics,
implemented in SCALE3 ABSPACK scaling algorithm.
;
_exptl_crystal_colour 'translucent yellow'
_exptl_crystal_density_diffrn 5.105
_exptl_crystal_description lamina
_exptl_crystal_F_000 3336
_exptl_crystal_size_max 0.030
_exptl_crystal_size_mid 0.020
_exptl_crystal_size_min 0.002
_refine_diff_density_max 2.194
_refine_diff_density_min -3.355
_refine_diff_density_rms 0.378
_refine_ls_abs_structure_details
;
 Refined as an inversion twin.
;
_refine_ls_abs_structure_Flack 0.56(3)
_refine_ls_extinction_method none
_refine_ls_goodness_of_fit_ref 1.058
_refine_ls_hydrogen_treatment mixed
_refine_ls_matrix_type full
_refine_ls_number_parameters 282
_refine_ls_number_reflns 5722
_refine_ls_number_restraints 59
_refine_ls_restrained_S_all 1.058
_refine_ls_R_factor_all 0.0550
_refine_ls_R_factor_gt 0.0392
_refine_ls_shift/su_max 0.000
_refine_ls_shift/su_mean 0.000
_refine_ls_structure_factor_coef Fsqd
_refine_ls_weighting_details 'w=1/[\s^2^(Fo^2^)+(0.0270P)^2^+28.6720P] where P=(Fo^2^+2Fc^2^)/3'
_refine_ls_weighting_scheme calc
_refine_ls_wR_factor_gt 0.0762
_refine_ls_wR_factor_ref 0.0803
_reflns_Friedel_coverage 0.871
_reflns_Friedel_fraction_full 0.962
_reflns_Friedel_fraction_max 0.952
_reflns_number_gt 4698
_reflns_number_total 5722
_reflns_threshold_expression 'I > 2\s(I)'
_cod_data_source_file Bqr_1_last.cif
_cod_data_source_block Bqr_1_chern_yellow_plate_2
_cod_database_code 1569468
_shelx_shelxl_version_number 2018/3
_shelx_space_group_comment
;
The symmetry employed for this shelxl refinement is uniquely defined
by the following loop, which should always be used as a source of
symmetry information in preference to the above space-group names.
They are only intended as comments.
;
_olex2_refinement_description
;
1. Twinned data refinement
 Scales: 0.44(3)
 0.56(3)
2. Fixed Uiso
 At 1.5 times of:
  All O(H) groups, All O(H,H) groups
3. Restrained distances
 O11_$4-HW2J = O8_$1-HW2A = HW2K-O7_$3
 2 with sigma of 0.02
 HW2I-O2 = HW2N-O11_$4 = HW2L-OW29
 2.15 with sigma of 0.02
 OH17-HH17 = OH18-HH18 = OH19-HH19
 0.9 with sigma of 0.02
 OH20-HH20 = OH21-HH21 = OH22-HH22
 0.9 with sigma of 0.02
 OW29-HW2N
 0.9 with sigma of 0.02
 OW27_$1-HH20 = O3-HW2B = HW2D-O10_$3
 2.1 with sigma of 0.02
 HW2H-O4_$2 = HH19-OW26 = HW2G-O9
 2.1 with sigma of 0.02
 HW3B-O4 = HW3A-O10
 2.17 with sigma of 0.02
 U6-HH20 = U2-HH21 = U3-HH18
 2.65 with sigma of 0.02
 U2-HH17 = U4-HH22
 2.65 with sigma of 0.02
 U2-HH20
 2.9 with sigma of 0.02
 U1-HH17
 3 with sigma of 0.02
4. Uiso/Uaniso restraints and constraints
Uanis(O7) \\sim Ueq: with sigma of 0.003 and sigma for terminal atoms of 0.006
Uanis(OW28) \\sim Ueq: with sigma of 0.004 and sigma for terminal atoms of 0.008
Uanis(O2) \\sim Ueq: with sigma of 0.01 and sigma for terminal atoms of 0.02
Uanis(O11) \\sim Ueq: with sigma of 0.003 and sigma for terminal atoms of 0.006
Uanis(O5) \\sim Ueq: with sigma of 0.003 and sigma for terminal atoms of 0.006
Uanis(O5) = Uanis(O6)
Uanis(O11) = Uanis(O12)
Uanis(O7) = Uanis(O8)
Uanis(O16) = Uanis(OH22) = Uanis(OH18)
Uanis(OH19) = Uanis(O13) = Uanis(OH20) = Uanis(O15) = Uanis(OH21)
Uanis(O9) = Uanis(O10)
Uanis(O14) = Uanis(OH18)
Uanis(O4) = Uanis(O3)
Uanis(OW26) = Uanis(OW30)
5.a Everything fixed:
 HW2M, HW2N
5.b Rotating group:
 OW23(HW2A,HW2B), OW24(HW2C,HW2D), OW25(HW2E,HW2F), OW26(HW2G,HW2H), OW27(HW2I,
 HW2J), OW28(HW2K,HW2L), OW30(HW3A,HW3B)
;
_olex2_submission_special_instructions 'No special instructions were received'
_oxdiff_exptl_absorpt_empirical_details
;
Empirical correction (ABSPACK) includes:
- Absorption correction using spherical harmonics
- Frame scaling
;
_oxdiff_exptl_absorpt_empirical_full_max 1.424
_oxdiff_exptl_absorpt_empirical_full_min 0.704

loop_
_space_group_symop_operation_xyz
'x, y, z'
'-x, -y, z+1/2'
'x+1/2, -y+1/2, z'
'-x+1/2, y+1/2, z+1/2'

loop_
_atom_site_label
_atom_site_type_symbol
_atom_site_fract_x
_atom_site_fract_y
_atom_site_fract_z
_atom_site_U_iso_or_equiv
_atom_site_adp_type
_atom_site_occupancy
_atom_site_site_symmetry_order
_atom_site_calc_flag
_atom_site_refinement_flags_posn
_atom_site_refinement_flags_adp
_atom_site_refinement_flags_occupancy
_atom_site_disorder_assembly
_atom_site_disorder_group
U1 U 0.41058(9) 0.75814(7) 0.44002(9) 0.0116(3) Uani 1 1 d D . . . .
U2 U 0.37190(5) 0.74737(4) 0.75140(19) 0.01159(16) Uani 1 1 d D . . . .
U3 U 0.40596(9) 0.75074(6) 0.05992(10) 0.0107(3) Uani 1 1 d D . . . .
U4 U 0.12719(5) 0.77766(4) 0.24790(19) 0.01048(16) Uani 1 1 d D . . . .
U5 U 0.15724(9) 0.79079(8) 0.56149(9) 0.0123(3) Uani 1 1 d . . . . .
U6 U 0.15165(9) 0.78852(8) 0.93284(9) 0.0118(3) Uani 1 1 d D . . . .
Ca1 Ca 0.4573(4) 1.0345(3) 0.4221(4) 0.0212(11) Uani 1 1 d . . . . .
O1 O 0.4454(15) 0.8736(13) 0.455(2) 0.019(5) Uani 1 1 d . . . . .
O2 O 0.3639(19) 0.6460(13) 0.413(2) 0.036(6) Uani 1 1 d D U . . .
O3 O 0.4257(11) 0.8557(9) 0.7642(15) 0.019(3) Uani 1 1 d D . . . .
O4 O 0.3217(10) 0.6359(8) 0.738(2) 0.019(3) Uani 1 1 d D . . . .
O5 O 0.4422(16) 0.8669(14) 0.0297(19) 0.016(3) Uani 1 1 d . U . . .
O6 O 0.3751(15) 0.6384(14) 0.0887(19) 0.016(3) Uani 1 1 d . . . . .
O7 O 0.1036(10) 0.8978(8) 0.247(3) 0.021(2) Uani 1 1 d . U . . .
O8 O 0.1571(10) 0.6595(9) 0.253(3) 0.021(2) Uani 1 1 d . . . . .
O9 O 0.1637(13) 0.9103(14) 0.553(2) 0.020(4) Uani 1 1 d D . . . .
O10 O 0.1433(13) 0.6757(12) 0.5757(18) 0.020(4) Uani 1 1 d D . . . .
O11 O 0.1669(14) 0.9067(13) 0.9516(19) 0.019(4) Uani 1 1 d . U . . .
O12 O 0.1288(17) 0.6699(12) 0.9017(17) 0.019(4) Uani 1 1 d . . . . .
O13 O 0.3195(12) 0.7795(12) 0.5834(14) 0.0143(15) Uani 1 1 d . . . . .
O14 O 0.5609(15) 0.7266(15) 0.413(2) 0.0183(15) Uani 1 1 d . . . . .
O15 O 0.3044(13) 0.7562(11) 0.9166(15) 0.0143(15) Uani 1 1 d . . . . .
O16 O 0.0658(14) 0.7777(16) 0.080(2) 0.0183(15) Uani 1 1 d . . . . .
OH17 O 0.4939(14) 0.6988(14) 0.6179(19) 0.015(4) Uani 1 1 d D . . . .
HH17 H 0.474(4) 0.6415(19) 0.624(2) 0.022 Uiso 1 1 d D U . . .
OH18 O 0.4519(9) 0.7801(9) 0.252(3) 0.0183(15) Uani 1 1 d D . . . .
HH18 H 0.483(14) 0.830(8) 0.231(4) 0.027 Uiso 1 1 d D U . . .
OH19 O 0.2528(15) 0.8090(15) 0.3740(19) 0.0143(15) Uani 1 1 d D . . . .
HH19 H 0.270(16) 0.866(3) 0.360(13) 0.021 Uiso 1 1 d D U . . .
OH20 O 0.1971(8) 0.8153(8) 0.748(3) 0.0143(15) Uani 1 1 d D . . . .
HH20 H 0.213(3) 0.8701(14) 0.757(3) 0.021 Uiso 1 1 d D U . . .
OH21 O 0.4837(15) 0.6938(15) 0.8815(19) 0.0143(15) Uani 1 1 d D . . . .
HH21 H 0.461(11) 0.638(5) 0.888(15) 0.021 Uiso 1 1 d D U . . .
OH22 O 0.2580(15) 0.8032(17) 0.122(2) 0.0183(15) Uani 1 1 d D . . . .
HH22 H 0.271(13) 0.859(7) 0.146(15) 0.027 Uiso 1 1 d D U . . .
OW23 O 0.3900(19) 1.0115(16) 0.6049(19) 0.029(7) Uani 1 1 d . . . . .
HW2A H 0.354386 1.048289 0.660422 0.043 Uiso 1 1 d DR U . . .
HW2B H 0.386269 0.959009 0.653814 0.043 Uiso 1 1 d DR U . . .
OW24 O 0.6226(17) 0.9778(15) 0.414(3) 0.031(6) Uani 1 1 d . . . . .
HW2C H 0.640856 0.935563 0.350142 0.047 Uiso 1 1 d R U . . .
HW2D H 0.643661 0.923206 0.454857 0.047 Uiso 1 1 d DR U . . .
OW25 O 0.4465(12) 0.9773(10) 0.243(3) 0.031(4) Uani 1 1 d . . . . .
HW2E H 0.392617 0.994034 0.212368 0.046 Uiso 1 1 d R U . . .
HW2F H 0.498791 0.981055 0.202078 0.046 Uiso 1 1 d R U . . .
OW26 O 0.2786(17) 1.0046(14) 0.385(2) 0.032(3) Uani 1 1 d D . . . .
HW2G H 0.242568 0.995579 0.449311 0.049 Uiso 1 1 d DR U . . .
HW2H H 0.244808 1.054080 0.355142 0.049 Uiso 1 1 d DR U . . .
OW27 O 0.3008(15) 0.5053(10) 0.250(2) 0.051(6) Uani 1 1 d . . . . .
HW2I H 0.299805 0.558391 0.291889 0.076 Uiso 1 1 d DR U . . .
HW2J H 0.329615 0.483271 0.320569 0.076 Uiso 1 1 d DR U . . .
OW28 O 0.528(3) 0.4783(19) 0.391(2) 0.064(10) Uani 1 1 d . U . . .
HW2K H 0.531836 0.512018 0.336186 0.096 Uiso 1 1 d DR U . . .
HW2L H 0.540426 0.508728 0.456356 0.096 Uiso 1 1 d DR U . . .
OW29 O 0.456(3) 0.5197(16) 0.5975(19) 0.058(10) Uani 1 1 d D . . . .
HW2M H 0.425090 0.512720 0.650690 0.087 Uiso 1 1 d . U . . .
HW2N H 0.431880 0.479820 0.549210 0.087 Uiso 1 1 d D U . . .
OW30 O 0.2192(16) 0.4908(11) 0.622(2) 0.032(3) Uani 1 1 d . . . . .
HW3A H 0.208098 0.548590 0.600192 0.049 Uiso 1 1 d DR U . . .
HW3B H 0.254668 0.518460 0.667013 0.049 Uiso 1 1 d DR U . . .

loop_
_atom_site_aniso_label
_atom_site_aniso_U_11
_atom_site_aniso_U_22
_atom_site_aniso_U_33
_atom_site_aniso_U_23
_atom_site_aniso_U_13
_atom_site_aniso_U_12
U1 0.0091(6) 0.0162(5) 0.0095(7) -0.0018(5) 0.0020(5) 0.0005(4)
U2 0.0089(3) 0.0183(4) 0.0076(4) 0.0006(6) 0.0001(8) 0.0003(3)
U3 0.0052(5) 0.0176(6) 0.0093(7) 0.0009(5) -0.0001(5) 0.0007(4)
U4 0.0088(3) 0.0156(4) 0.0071(3) 0.0009(7) -0.0002(8) 0.0002(3)
U5 0.0078(6) 0.0196(6) 0.0095(8) -0.0016(6) -0.0008(5) 0.0018(4)
U6 0.0074(6) 0.0140(6) 0.0139(9) 0.0008(6) 0.0035(6) 0.0005(4)
Ca1 0.020(3) 0.022(2) 0.022(3) -0.008(2) -0.007(2) 0.004(2)
O1 0.009(8) 0.015(9) 0.034(12) -0.004(8) -0.004(9) 0.007(7)
O2 0.040(13) 0.008(8) 0.059(13) 0.001(9) 0.011(11) -0.005(8)
O3 0.028(6) 0.018(5) 0.012(8) -0.004(6) -0.004(7) -0.007(4)
O4 0.028(6) 0.018(5) 0.012(8) -0.004(6) -0.004(7) -0.007(4)
O5 0.014(5) 0.017(4) 0.017(5) 0.000(3) 0.002(4) -0.003(3)
O6 0.014(5) 0.017(4) 0.017(5) 0.000(3) 0.002(4) -0.003(3)
O7 0.023(5) 0.020(4) 0.021(5) -0.007(7) 0.010(7) -0.003(4)
O8 0.023(5) 0.020(4) 0.021(5) -0.007(7) 0.010(7) -0.003(4)
O9 0.008(6) 0.030(8) 0.023(8) 0.002(7) 0.005(6) 0.002(5)
O10 0.008(6) 0.030(8) 0.023(8) 0.002(7) 0.005(6) 0.002(5)
O11 0.026(6) 0.012(5) 0.018(7) -0.002(5) 0.002(5) -0.002(5)
O12 0.026(6) 0.012(5) 0.018(7) -0.002(5) 0.002(5) -0.002(5)
O13 0.008(3) 0.020(4) 0.014(3) 0.001(4) -0.004(4) -0.003(3)
O14 0.006(3) 0.033(4) 0.016(4) 0.001(3) 0.004(5) 0.001(4)
O15 0.008(3) 0.020(4) 0.014(3) 0.001(4) -0.004(4) -0.003(3)
O16 0.006(3) 0.033(4) 0.016(4) 0.001(3) 0.004(5) 0.001(4)
OH17 0.007(8) 0.014(9) 0.024(10) 0.003(7) -0.004(8) 0.003(7)
OH18 0.006(3) 0.033(4) 0.016(4) 0.001(3) 0.004(5) 0.001(4)
OH19 0.008(3) 0.020(4) 0.014(3) 0.001(4) -0.004(4) -0.003(3)
OH20 0.008(3) 0.020(4) 0.014(3) 0.001(4) -0.004(4) -0.003(3)
OH21 0.008(3) 0.020(4) 0.014(3) 0.001(4) -0.004(4) -0.003(3)
OH22 0.006(3) 0.033(4) 0.016(4) 0.001(3) 0.004(5) 0.001(4)
OW23 0.035(13) 0.030(13) 0.021(15) 0.001(9) 0.004(10) 0.001(10)
OW24 0.021(12) 0.042(13) 0.032(15) -0.004(11) -0.006(10) 0.001(10)
OW25 0.028(9) 0.046(10) 0.018(9) -0.012(14) 0.016(15) -0.012(7)
OW26 0.026(6) 0.019(6) 0.052(8) -0.009(8) -0.007(5) 0.000(8)
OW27 0.075(15) 0.029(9) 0.048(12) -0.012(18) -0.03(2) 0.003(9)
OW28 0.075(13) 0.052(12) 0.067(14) -0.004(9) 0.014(10) -0.006(9)
OW29 0.12(3) 0.019(11) 0.033(15) -0.007(9) 0.039(15) -0.027(14)
OW30 0.026(6) 0.019(6) 0.052(8) -0.009(8) -0.007(5) 0.000(8)

loop_
_atom_type_symbol
_atom_type_description
_atom_type_scat_dispersion_real
_atom_type_scat_dispersion_imag
_atom_type_scat_source
Ca Ca 0.2262 0.3064 'International Tables Vol C Tables 4.2.6.8 and 6.1.1.4'
H H 0.0000 0.0000 'International Tables Vol C Tables 4.2.6.8 and 6.1.1.4'
O O 0.0106 0.0060 'International Tables Vol C Tables 4.2.6.8 and 6.1.1.4'
U U -9.6767 9.6646 'International Tables Vol C Tables 4.2.6.8 and 6.1.1.4'

loop_
_geom_angle_atom_site_label_1
_geom_angle_atom_site_label_2
_geom_angle_atom_site_label_3
_geom_angle
_geom_angle_site_symmetry_1
_geom_angle_site_symmetry_3
_geom_angle_publ_flag
U2 U1 Ca1 96.57(8) . . ?
U4 U1 U2 135.21(5) 3_565 . ?
U4 U1 Ca1 89.10(8) 3_565 . ?
U5 U1 U2 59.55(3) . . ?
U5 U1 U2 74.01(3) 3_565 . ?
U5 U1 U4 164.92(5) . 3_565 ?
U5 U1 U4 61.26(4) 3_565 3_565 ?
U5 U1 U5 133.56(5) 3_565 . ?
U5 U1 Ca1 94.12(8) 3_565 . ?
U5 U1 Ca1 92.08(8) . . ?
O1 U1 U2 88.6(8) . . ?
O1 U1 U4 89.3(7) . 3_565 ?
O1 U1 U5 94.7(7) . . ?
O1 U1 U5 84.5(7) . 3_565 ?
O1 U1 Ca1 11.1(7) . . ?
O1 U1 O2 172.8(10) . . ?
O1 U1 O13 86.1(9) . . ?
O1 U1 O14 88.1(9) . . ?
O1 U1 OH17 96.9(9) . . ?
O1 U1 OH18 84.5(9) . . ?
O1 U1 OH19 88.6(8) . . ?
O2 U1 U2 95.4(9) . . ?
O2 U1 U4 92.0(9) . 3_565 ?
O2 U1 U5 102.3(8) . 3_565 ?
O2 U1 U5 82.3(9) . . ?
O2 U1 Ca1 161.8(9) . . ?
O2 U1 O13 94.5(10) . . ?
O2 U1 O14 96.4(11) . . ?
O2 U1 OH17 89.9(10) . . ?
O2 U1 OH18 91.8(10) . . ?
O2 U1 OH19 84.7(10) . . ?
O13 U1 U2 29.4(5) . . ?
O13 U1 U4 164.0(4) . 3_565 ?
O13 U1 U5 31.1(4) . . ?
O13 U1 U5 103.0(4) . 3_565 ?
O13 U1 Ca1 89.3(5) . . ?
O13 U1 OH17 68.1(7) . . ?
O13 U1 OH18 153.1(6) . . ?
O13 U1 OH19 73.3(7) . . ?
O14 U1 U2 106.2(7) . . ?
O14 U1 U4 29.1(7) . 3_565 ?
O14 U1 U5 165.3(7) . . ?
O14 U1 U5 32.3(7) . 3_565 ?
O14 U1 Ca1 93.3(6) . . ?
O14 U1 O13 135.2(9) . . ?
O14 U1 OH17 68.7(8) . . ?
O14 U1 OH18 69.6(7) . . ?
O14 U1 OH19 150.9(9) . . ?
OH17 U1 U2 38.8(5) . . ?
OH17 U1 U4 97.3(5) . 3_565 ?
OH17 U1 U5 96.6(5) . . ?
OH17 U1 U5 38.1(4) . 3_565 ?
OH17 U1 Ca1 108.0(5) . . ?
OH18 U1 U2 172.0(4) . . ?
OH18 U1 U4 40.8(3) . 3_565 ?
OH18 U1 U5 125.1(3) . . ?
OH18 U1 U5 101.2(3) . 3_565 ?
OH18 U1 Ca1 77.2(3) . . ?
OH18 U1 OH17 138.1(6) . . ?
OH18 U1 OH19 81.3(6) . . ?
OH19 U1 U2 102.7(6) . . ?
OH19 U1 U4 122.0(6) . 3_565 ?
OH19 U1 U5 172.4(5) . 3_565 ?
OH19 U1 U5 43.8(5) . . ?
OH19 U1 Ca1 79.3(5) . . ?
OH19 U1 OH17 140.5(8) . . ?
U3 U2 U1 164.72(3) 1_556 . ?
U5 U2 U1 59.64(4) . . ?
U5 U2 U3 134.36(5) . 1_556 ?
U6 U2 U1 132.98(5) . . ?
U6 U2 U3 60.97(4) . 1_556 ?
U6 U2 U5 73.49(2) . . ?
O3 U2 U1 89.6(6) . . ?
O3 U2 U3 81.3(6) . 1_556 ?
O3 U2 U5 102.9(5) . . ?
O3 U2 U6 97.7(6) . . ?
O3 U2 O4 177.9(6) . . ?
O3 U2 O13 91.3(7) . . ?
O3 U2 O15 92.2(7) . . ?
O3 U2 OH17 92.3(7) . . ?
O3 U2 OH20 92.0(6) . . ?
O3 U2 OH21 88.5(8) . . ?
O4 U2 U1 90.1(8) . . ?
O4 U2 U3 98.5(8) . 1_556 ?
O4 U2 U5 78.7(6) . . ?
O4 U2 U6 84.0(6) . . ?
O4 U2 O13 89.4(9) . . ?
O4 U2 O15 88.6(9) . . ?
O4 U2 OH17 86.1(8) . . ?
O4 U2 OH20 90.0(5) . . ?
O4 U2 OH21 90.0(8) . . ?
O13 U2 U1 28.7(5) . . ?
O13 U2 U3 162.2(5) . 1_556 ?
O13 U2 U5 31.9(4) . . ?
O13 U2 U6 104.4(4) . . ?
O13 U2 OH17 70.5(7) . . ?
O13 U2 OH20 66.7(9) . . ?
O13 U2 OH21 155.2(7) . . ?
O15 U2 U1 162.4(5) . . ?
O15 U2 U3 31.7(5) . 1_556 ?
O15 U2 U5 102.9(5) . . ?
O15 U2 U6 29.5(5) . . ?
O15 U2 O13 133.7(5) . . ?
O15 U2 OH17 155.2(7) . . ?
O15 U2 OH20 67.1(9) . . ?
O15 U2 OH21 71.0(7) . . ?
OH17 U2 U1 42.0(5) . . ?
OH17 U2 U3 125.7(5) . 1_556 ?
OH17 U2 U5 99.8(5) . . ?
OH17 U2 U6 168.9(5) . . ?
OH17 U2 OH20 137.0(9) . . ?
OH20 U2 U1 95.3(7) . . ?
OH20 U2 U3 97.2(7) . 1_556 ?
OH20 U2 U5 37.9(7) . . ?
OH20 U2 U6 38.3(7) . . ?
OH21 U2 U1 126.6(5) . . ?
OH21 U2 U3 41.5(6) . 1_556 ?
OH21 U2 U5 167.5(5) . . ?
OH21 U2 U6 100.1(6) . . ?
OH21 U2 OH17 84.7(4) . . ?
OH21 U2 OH20 138.1(9) . . ?
U2 U3 U4 133.79(5) 1_554 3_565 ?
U2 U3 U6 59.39(3) 1_554 1_554 ?
U2 U3 Ca1 69.76(8) 1_554 2_674 ?
U4 U3 U6 166.81(5) 3_565 1_554 ?
U4 U3 Ca1 88.29(8) 3_565 2_674 ?
U6 U3 U2 72.34(3) 3_564 1_554 ?
U6 U3 U4 61.45(4) 3_564 3_565 ?
U6 U3 U6 131.72(5) 3_564 1_554 ?
U6 U3 Ca1 97.82(8) 1_554 2_674 ?
U6 U3 Ca1 62.26(7) 3_564 2_674 ?
O5 U3 U2 81.1(7) . 1_554 ?
O5 U3 U4 90.6(7) . 3_565 ?
O5 U3 U6 91.6(7) . 1_554 ?
O5 U3 U6 79.5(7) . 3_564 ?
O5 U3 Ca1 18.8(7) . 2_674 ?
O5 U3 O15 88.6(8) . 1_554 ?
O5 U3 O16 86.1(9) . 3_565 ?
O5 U3 OH18 87.6(8) . . ?
O5 U3 OH21 91.3(9) . 1_554 ?
O5 U3 OH22 89.4(9) . . ?
O6 U3 U2 99.1(8) . 1_554 ?
O6 U3 U4 88.1(7) . 3_565 ?
O6 U3 U6 98.8(7) . 3_564 ?
O6 U3 U6 90.0(7) . 1_554 ?
O6 U3 Ca1 159.9(7) . 2_674 ?
O6 U3 O5 178.2(9) . . ?
O6 U3 O15 92.4(9) . 1_554 ?
O6 U3 O16 92.1(9) . 3_565 ?
O6 U3 OH18 92.1(8) . . ?
O6 U3 OH21 87.7(9) . 1_554 ?
O6 U3 OH22 92.3(9) . . ?
O15 U3 U2 31.5(5) 1_554 1_554 ?
O15 U3 U4 165.0(5) 1_554 3_565 ?
O15 U3 U6 103.8(5) 1_554 3_564 ?
O15 U3 U6 28.1(5) 1_554 1_554 ?
O15 U3 Ca1 86.1(4) 1_554 2_674 ?
O15 U3 O16 134.2(9) 1_554 3_565 ?
O15 U3 OH18 153.7(6) 1_554 . ?
O15 U3 OH21 66.7(7) 1_554 1_554 ?
O15 U3 OH22 72.6(8) 1_554 . ?
O16 U3 U2 102.9(6) 3_565 1_554 ?
O16 U3 U4 30.9(6) 3_565 3_565 ?
O16 U3 U6 30.6(6) 3_565 3_564 ?
O16 U3 U6 162.3(6) 3_565 1_554 ?
O16 U3 Ca1 75.0(6) 3_565 2_674 ?
O16 U3 OH18 71.5(7) 3_565 . ?
O16 U3 OH21 68.0(8) 3_565 1_554 ?
O16 U3 OH22 152.6(9) 3_565 . ?
OH18 U3 U2 167.8(3) . 1_554 ?
OH18 U3 U4 41.1(3) . 3_565 ?
OH18 U3 U6 101.1(3) . 3_564 ?
OH18 U3 U6 126.0(3) . 1_554 ?
OH18 U3 Ca1 98.1(3) . 2_674 ?
OH18 U3 OH21 139.5(5) . 1_554 ?
OH21 U3 U2 37.2(5) 1_554 1_554 ?
OH21 U3 U4 98.4(5) 1_554 3_565 ?
OH21 U3 U6 39.3(5) 1_554 3_564 ?
OH21 U3 U6 94.5(5) 1_554 1_554 ?
OH21 U3 Ca1 73.3(5) 1_554 2_674 ?
OH22 U3 U2 103.0(6) . 1_554 ?
OH22 U3 U4 122.4(6) . 3_565 ?
OH22 U3 U6 44.7(6) . 1_554 ?
OH22 U3 U6 168.5(6) . 3_564 ?
OH22 U3 Ca1 106.3(6) . 2_674 ?
OH22 U3 OH18 81.3(7) . . ?
OH22 U3 OH21 139.2(8) . 1_554 ?
U1 U4 U3 74.93(2) 3_465 3_465 ?
U1 U4 U5 58.59(4) 3_465 . ?
U1 U4 U6 133.25(5) 3_465 1_554 ?
U3 U4 U5 133.36(5) 3_465 . ?
U3 U4 U6 58.32(4) 3_465 1_554 ?
U5 U4 U6 167.73(2) . 1_554 ?
O7 U4 U1 90.1(6) . 3_465 ?
O7 U4 U3 87.8(7) . 3_465 ?
O7 U4 U5 88.7(10) . . ?
O7 U4 U6 88.1(10) . 1_554 ?
O7 U4 O14 87.8(11) . 3_465 ?
O7 U4 O16 85.7(11) . . ?
O7 U4 OH18 99.3(5) . 3_465 ?
O7 U4 OH19 86.7(9) . . ?
O7 U4 OH22 88.5(9) . . ?
O8 U4 U1 91.2(7) . 3_465 ?
O8 U4 U3 95.5(8) . 3_465 ?
O8 U4 U5 89.4(11) . . ?
O8 U4 U6 93.2(11) . 1_554 ?
O8 U4 O7 176.7(9) . . ?
O8 U4 O14 91.9(12) . 3_465 ?
O8 U4 O16 96.9(12) . . ?
O8 U4 OH18 83.6(5) . 3_465 ?
O8 U4 OH19 90.1(10) . . ?
O8 U4 OH22 90.3(9) . . ?
O14 U4 U1 28.0(5) 3_465 3_465 ?
O14 U4 U3 102.7(5) 3_465 3_465 ?
O14 U4 U5 30.7(5) 3_465 . ?
O14 U4 U6 160.7(6) 3_465 1_554 ?
O14 U4 O16 133.5(5) 3_465 . ?
O14 U4 OH18 65.5(9) 3_465 3_465 ?
O14 U4 OH19 73.1(8) 3_465 . ?
O14 U4 OH22 153.9(8) 3_465 . ?
O16 U4 U1 106.0(5) . 3_465 ?
O16 U4 U3 31.2(5) . 3_465 ?
O16 U4 U5 163.7(5) . . ?
O16 U4 U6 27.3(5) . 1_554 ?
O16 U4 OH18 70.3(9) . 3_465 ?
O16 U4 OH19 151.9(8) . . ?
O16 U4 OH22 71.8(8) . . ?
OH18 U4 U1 37.8(7) 3_465 3_465 ?
OH18 U4 U3 39.6(7) 3_465 3_465 ?
OH18 U4 U5 95.5(7) 3_465 . ?
OH18 U4 U6 96.7(7) 3_465 1_554 ?
OH19 U4 U1 101.0(5) . 3_465 ?
OH19 U4 U3 173.2(5) . 3_465 ?
OH19 U4 U5 42.5(5) . . ?
OH19 U4 U6 125.5(5) . 1_554 ?
OH19 U4 OH18 137.7(9) . 3_465 ?
OH19 U4 OH22 81.0(4) . . ?
OH22 U4 U1 177.5(6) . 3_465 ?
OH22 U4 U3 103.0(6) . 3_465 ?
OH22 U4 U5 123.4(6) . . ?
OH22 U4 U6 44.7(6) . 1_554 ?
OH22 U4 OH18 140.5(9) . 3_465 ?
U1 U5 U1 129.81(5) 3_465 . ?
U1 U5 U2 154.64(4) 3_465 . ?
U1 U5 U4 60.15(3) 3_465 . ?
U1 U5 U4 72.72(3) . . ?
U2 U5 U1 60.81(4) . . ?
U2 U5 U4 132.91(5) . . ?
O9 U5 U1 93.3(6) . . ?
O9 U5 U1 102.2(6) . 3_465 ?
O9 U5 U2 99.7(7) . . ?
O9 U5 U4 89.6(8) . . ?
O9 U5 O13 91.9(7) . . ?
O9 U5 O14 95.3(10) . 3_465 ?
O9 U5 OH17 90.0(8) . 3_465 ?
O9 U5 OH19 79.7(9) . . ?
O9 U5 OH20 84.0(9) . . ?
O10 U5 U1 90.9(6) . . ?
O10 U5 U1 75.6(7) . 3_465 ?
O10 U5 U2 81.8(7) . . ?
O10 U5 U4 92.2(7) . . ?
O10 U5 O9 175.8(8) . . ?
O10 U5 O13 91.4(8) . . ?
O10 U5 O14 84.5(9) . 3_465 ?
O10 U5 OH17 86.0(8) . 3_465 ?
O10 U5 OH19 104.0(8) . . ?
O10 U5 OH20 94.6(8) . . ?
O13 U5 U1 157.2(5) . 3_465 ?
O13 U5 U1 30.1(5) . . ?
O13 U5 U2 31.7(4) . . ?
O13 U5 U4 102.7(5) . . ?
O13 U5 O14 131.7(8) . 3_465 ?
O13 U5 OH17 156.0(7) . 3_465 ?
O13 U5 OH19 67.8(6) . . ?
O13 U5 OH20 70.6(6) . . ?
O14 U5 U1 30.3(5) 3_465 3_465 ?
O14 U5 U1 101.7(5) 3_465 . ?
O14 U5 U2 157.4(6) 3_465 . ?
O14 U5 U4 29.9(5) 3_465 . ?
O14 U5 OH17 71.8(7) 3_465 3_465 ?
O14 U5 OH19 66.7(7) 3_465 . ?
O14 U5 OH20 157.6(7) 3_465 . ?
OH17 U5 U1 43.3(5) 3_465 3_465 ?
OH17 U5 U1 173.0(5) 3_465 . ?
OH17 U5 U2 124.6(5) 3_465 . ?
OH17 U5 U4 101.2(5) 3_465 . ?
OH17 U5 OH19 135.8(8) 3_465 . ?
OH17 U5 OH20 85.8(6) 3_465 . ?
OH19 U5 U1 96.9(5) . 3_465 ?
OH19 U5 U1 39.3(5) . . ?
OH19 U5 U2 99.5(5) . . ?
OH19 U5 U4 36.8(5) . . ?
OH20 U5 U1 100.6(3) . . ?
OH20 U5 U1 128.0(4) . 3_465 ?
OH20 U5 U2 42.3(3) . . ?
OH20 U5 U4 170.6(4) . . ?
OH20 U5 OH19 134.5(6) . . ?
U2 U6 U3 59.64(4) . 1_556 ?
U2 U6 U4 130.13(5) . 1_556 ?
U2 U6 Ca1 97.20(8) . 4_545 ?
U3 U6 U2 158.53(4) 3_466 . ?
U3 U6 U3 128.36(5) 3_466 1_556 ?
U3 U6 U4 60.23(3) 3_466 1_556 ?
U3 U6 U4 70.77(3) 1_556 1_556 ?
U3 U6 Ca1 62.53(7) 3_466 4_545 ?
U3 U6 Ca1 102.23(8) 1_556 4_545 ?
U4 U6 Ca1 87.81(8) 1_556 4_545 ?
O11 U6 U2 98.0(6) . . ?
O11 U6 U3 89.1(7) . 1_556 ?
O11 U6 U3 101.8(6) . 3_466 ?
O11 U6 U4 85.5(7) . 1_556 ?
O11 U6 Ca1 164.2(6) . 4_545 ?
O11 U6 O12 174.4(9) . . ?
O11 U6 O15 96.6(7) . . ?
O11 U6 O16 91.7(9) . 1_556 ?
O11 U6 OH20 85.9(8) . . ?
O11 U6 OH21 92.3(8) . 3_465 ?
O11 U6 OH22 75.6(9) . 1_556 ?
O12 U6 U2 81.9(7) . . ?
O12 U6 U3 95.7(7) . 1_556 ?
O12 U6 U3 77.5(7) . 3_466 ?
O12 U6 U4 98.8(7) . 1_556 ?
O12 U6 Ca1 15.3(7) . 4_545 ?
O12 U6 O15 86.2(8) . . ?
O12 U6 O16 90.5(9) . 1_556 ?
O12 U6 OH20 90.3(7) . . ?
O12 U6 OH21 83.4(9) . 3_465 ?
O12 U6 OH22 110.1(8) . 1_556 ?
O15 U6 U2 30.6(5) . . ?
O15 U6 U3 29.3(5) . 1_556 ?
O15 U6 U3 151.0(5) . 3_466 ?
O15 U6 U4 99.6(5) . 1_556 ?
O15 U6 Ca1 98.6(4) . 4_545 ?
O15 U6 OH20 72.3(6) . . ?
O15 U6 OH21 158.6(7) . 3_465 ?
O15 U6 OH22 65.2(7) . 1_556 ?
O16 U6 U2 155.6(6) 1_556 . ?
O16 U6 U3 32.1(6) 1_556 3_466 ?
O16 U6 U3 98.4(6) 1_556 1_556 ?
O16 U6 U4 28.3(6) 1_556 1_556 ?
O16 U6 Ca1 75.9(6) 1_556 4_545 ?
O16 U6 O15 126.2(8) 1_556 . ?
O16 U6 OH20 161.5(7) 1_556 . ?
O16 U6 OH21 72.7(8) 1_556 3_465 ?
O16 U6 OH22 65.9(8) 1_556 1_556 ?
OH20 U6 U2 42.5(3) . . ?
OH20 U6 U3 130.8(3) . 3_466 ?
OH20 U6 U3 99.9(3) . 1_556 ?
OH20 U6 U4 167.4(4) . 1_556 ?
OH20 U6 Ca1 102.7(3) . 4_545 ?
OH20 U6 OH21 89.0(6) . 3_465 ?
OH20 U6 OH22 130.6(6) . 1_556 ?
OH21 U6 U2 128.8(5) 3_465 . ?
OH21 U6 U3 42.7(6) 3_465 3_466 ?
OH21 U6 U3 171.0(6) 3_465 1_556 ?
OH21 U6 U4 100.5(5) 3_465 1_556 ?
OH21 U6 Ca1 74.8(5) 3_465 4_545 ?
OH21 U6 OH22 136.2(8) 3_465 1_556 ?
OH22 U6 U2 94.9(5) 1_556 . ?
OH22 U6 U3 97.9(5) 1_556 3_466 ?
OH22 U6 U3 36.1(5) 1_556 1_556 ?
OH22 U6 U4 37.7(5) 1_556 1_556 ?
OH22 U6 Ca1 107.2(5) 1_556 4_545 ?
U3 Ca1 U1 145.30(14) 2_675 . ?
U6 Ca1 U1 149.05(14) 4_554 . ?
U6 Ca1 U3 55.21(7) 4_554 2_675 ?
O1 Ca1 U1 8.2(6) . . ?
O1 Ca1 U3 137.1(6) . 2_675 ?
O1 Ca1 U6 152.1(5) . 4_554 ?
O1 Ca1 O3 132.7(6) . 2_674 ?
O1 Ca1 OW23 71.7(8) . . ?
O1 Ca1 OW26 78.0(7) . . ?
O3 Ca1 U1 130.8(3) 2_674 . ?
O3 Ca1 U3 66.2(3) 2_674 2_675 ?
O3 Ca1 U6 73.4(3) 2_674 4_554 ?
O5 Ca1 U1 131.2(6) 2_675 . ?
O5 Ca1 U3 14.2(5) 2_675 2_675 ?
O5 Ca1 U6 68.2(5) 2_675 4_554 ?
O5 Ca1 O1 123.1(9) 2_675 . ?
O5 Ca1 O3 73.6(6) 2_675 2_674 ?
O5 Ca1 OW23 78.4(8) 2_675 . ?
O5 Ca1 OW24 72.3(8) 2_675 . ?
O5 Ca1 OW26 139.5(8) 2_675 . ?
O12 Ca1 U1 140.6(6) 4_554 . ?
O12 Ca1 U3 66.8(5) 4_554 2_675 ?
O12 Ca1 U6 11.9(5) 4_554 4_554 ?
O12 Ca1 O1 145.7(8) 4_554 . ?
O12 Ca1 O3 74.7(6) 4_554 2_674 ?
O12 Ca1 O5 80.1(7) 4_554 2_675 ?
O12 Ca1 OW23 91.5(8) 4_554 . ?
O12 Ca1 OW24 140.0(8) 4_554 . ?
O12 Ca1 OW25 100.2(7) 4_554 . ?
O12 Ca1 OW26 69.0(7) 4_554 . ?
OW23 Ca1 U1 75.9(6) . . ?
OW23 Ca1 U3 84.4(6) . 2_675 ?
OW23 Ca1 U6 87.7(6) . 4_554 ?
OW23 Ca1 O3 150.4(7) . 2_674 ?
OW23 Ca1 OW26 77.0(9) . . ?
OW24 Ca1 U1 78.7(5) . . ?
OW24 Ca1 U3 81.7(6) . 2_675 ?
OW24 Ca1 U6 132.0(6) . 4_554 ?
OW24 Ca1 O1 74.3(7) . . ?
OW24 Ca1 O3 70.1(7) . 2_674 ?
OW24 Ca1 OW23 110.0(8) . . ?
OW24 Ca1 OW26 147.0(8) . . ?
OW25 Ca1 U1 71.6(5) . . ?
OW25 Ca1 U3 134.3(5) . 2_675 ?
OW25 Ca1 U6 110.0(5) . 4_554 ?
OW25 Ca1 O1 78.2(8) . . ?
OW25 Ca1 O3 68.1(5) . 2_674 ?
OW25 Ca1 O5 140.0(7) . 2_675 ?
OW25 Ca1 OW23 141.1(7) . . ?
OW25 Ca1 OW24 84.0(9) . . ?
OW25 Ca1 OW26 73.1(8) . . ?
OW26 Ca1 U1 71.8(5) . . ?
OW26 Ca1 U3 131.2(5) . 2_675 ?
OW26 Ca1 U6 79.1(5) . 4_554 ?
OW26 Ca1 O3 119.9(8) . 2_674 ?
U1 O1 Ca1 160.7(13) . . ?
U2 O3 Ca1 140.5(9) . 2_675 ?
U3 O5 Ca1 147.0(12) . 2_674 ?
U6 O12 Ca1 152.7(12) . 4_545 ?
U1 O13 U2 121.9(8) . . ?
U1 O13 U5 118.8(8) . . ?
U2 O13 U5 116.4(7) . . ?
U1 O14 U4 123.0(11) . 3_565 ?
U1 O14 U5 117.4(11) . 3_565 ?
U4 O14 U5 119.4(9) 3_565 3_565 ?
U2 O15 U3 116.8(8) . 1_556 ?
U6 O15 U2 120.0(8) . . ?
U6 O15 U3 122.6(9) . 1_556 ?
U4 O16 U3 117.9(10) . 3_465 ?
U6 O16 U3 117.3(11) 1_554 3_465 ?
U6 O16 U4 124.4(9) 1_554 . ?
U1 OH17 HH17 105(3) . . ?
U2 OH17 U1 99.2(7) . . ?
U2 OH17 HH17 91(3) . . ?
U5 OH17 U1 98.6(8) 3_565 . ?
U5 OH17 U2 146.0(9) 3_565 . ?
U5 OH17 HH17 112(3) 3_565 . ?
U1 OH18 U3 146.2(6) . . ?
U1 OH18 U4 101.4(9) . 3_565 ?
U1 OH18 HH18 120(5) . . ?
U3 OH18 U4 99.3(8) . 3_565 ?
U3 OH18 HH18 90(3) . . ?
U4 OH18 HH18 80(10) 3_565 . ?
U1 OH19 U5 96.9(8) . . ?
U1 OH19 HH19 97(10) . . ?
U4 OH19 U1 143.8(10) . . ?
U4 OH19 U5 100.7(7) . . ?
U4 OH19 HH19 105(10) . . ?
U5 OH19 HH19 113(8) . . ?
U2 OH20 HH20 98(2) . . ?
U5 OH20 U2 99.8(9) . . ?
U5 OH20 U6 145.9(5) . . ?
U5 OH20 HH20 109(4) . . ?
U6 OH20 U2 99.2(9) . . ?
U6 OH20 HH20 96(3) . . ?
U2 OH21 U3 101.3(8) . 1_556 ?
U2 OH21 U6 140.1(10) . 3_565 ?
U2 OH21 HH21 98(3) . . ?
U3 OH21 HH21 95(10) 1_556 . ?
U6 OH21 U3 98.0(8) 3_565 1_556 ?
U6 OH21 HH21 115(7) 3_565 . ?
U3 OH22 U4 145.1(11) . . ?
U3 OH22 U6 99.3(9) . 1_554 ?
U3 OH22 HH22 104(9) . . ?
U4 OH22 U6 97.6(7) . 1_554 ?
U4 OH22 HH22 95(3) . . ?
U6 OH22 HH22 117(10) 1_554 . ?
Ca1 OW23 HW2A 137.0 . . ?
Ca1 OW23 HW2B 133.5 . . ?
HW2A OW23 HW2B 89.5 . . ?
Ca1 OW24 HW2C 117.9 . . ?
Ca1 OW24 HW2D 122.2 . . ?
HW2C OW24 HW2D 79.5 . . ?
Ca1 OW25 HW2E 111.0 . . ?
Ca1 OW25 HW2F 117.5 . . ?
HW2E OW25 HW2F 115.3 . . ?
Ca1 OW26 HW2G 112.6 . . ?
Ca1 OW26 HW2H 114.2 . . ?
HW2G OW26 HW2H 100.3 . . ?
HW2I OW27 HW2J 78.6 . . ?
HW2K OW28 HW2L 112.8 . . ?
HW2M OW29 HW2N 104.9 . . ?
HW3A OW30 HW3B 80.4 . . ?

loop_
_geom_bond_atom_site_label_1
_geom_bond_atom_site_label_2
_geom_bond_distance
_geom_bond_site_symmetry_2
_geom_bond_publ_flag
U1 U2 3.894(3) . ?
U1 U4 3.8655(19) 3_565 ?
U1 U5 3.849(2) . ?
U1 U5 3.804(2) 3_565 ?
U1 Ca1 4.190(5) . ?
U1 O1 1.80(2) . ?
U1 O2 1.829(19) . ?
U1 O13 2.200(18) . ?
U1 O14 2.16(2) . ?
U1 OH17 2.64(2) . ?
U1 OH18 2.42(3) . ?
U1 OH19 2.45(2) . ?
U2 U3 3.847(3) 1_556 ?
U2 U5 3.845(2) . ?
U2 U6 3.8377(19) . ?
U2 O3 1.790(14) . ?
U2 O4 1.813(12) . ?
U2 O13 2.254(18) . ?
U2 O15 2.252(19) . ?
U2 OH17 2.47(2) . ?
U2 OH20 2.626(12) . ?
U2 OH21 2.37(2) . ?
U3 U4 3.871(2) 3_565 ?
U3 U6 3.795(2) 3_564 ?
U3 U6 3.899(2) 1_554 ?
U3 Ca1 4.100(5) 2_674 ?
U3 O5 1.85(2) . ?
U3 O6 1.77(2) . ?
U3 O15 2.265(18) 1_554 ?
U3 O16 2.27(2) 3_565 ?
U3 OH18 2.50(3) . ?
U3 OH21 2.60(2) 1_554 ?
U3 OH22 2.33(2) . ?
U4 U5 3.908(3) . ?
U4 U6 3.917(3) 1_554 ?
U4 O7 1.826(13) . ?
U4 O8 1.816(13) . ?
U4 O14 2.24(2) 3_465 ?
U4 O16 2.25(3) . ?
U4 OH18 2.578(12) 3_465 ?
U4 OH19 2.38(2) . ?
U4 OH22 2.42(2) . ?
U5 O9 1.79(2) . ?
U5 O10 1.741(19) . ?
U5 O13 2.270(17) . ?
U5 O14 2.29(2) 3_465 ?
U5 OH17 2.37(2) 3_465 ?
U5 OH19 2.69(2) . ?
U5 OH20 2.40(3) . ?
U6 Ca1 4.090(5) 4_545 ?
U6 O11 1.795(19) . ?
U6 O12 1.842(18) . ?
U6 O15 2.180(18) . ?
U6 O16 2.18(2) 1_556 ?
U6 OH20 2.41(3) . ?
U6 OH21 2.43(2) 3_465 ?
U6 OH22 2.78(3) 1_556 ?
Ca1 O1 2.45(2) . ?
Ca1 O3 3.024(17) 2_674 ?
Ca1 O5 2.43(2) 2_675 ?
Ca1 O12 2.36(2) 4_554 ?
Ca1 OW23 2.47(2) . ?
Ca1 OW24 2.44(2) . ?
Ca1 OW25 2.38(3) . ?
Ca1 OW26 2.56(2) . ?
OH17 HH17 0.90(3) . ?
OH18 HH18 0.90(3) . ?
OH19 HH19 0.90(3) . ?
OH20 HH20 0.85(3) . ?
OH21 HH21 0.90(3) . ?
OH22 HH22 0.90(3) . ?
OW23 HW2A 1.0090 . ?
OW23 HW2B 0.9921 . ?
OW24 HW2C 1.0432 . ?
OW24 HW2D 1.0036 . ?
OW25 HW2E 0.8756 . ?
OW25 HW2F 0.8870 . ?
OW26 HW2G 0.9486 . ?
OW26 HW2H 0.9501 . ?
OW27 HW2I 0.9514 . ?
OW27 HW2J 1.0189 . ?
OW28 HW2K 0.8478 . ?
OW28 HW2L 0.9429 . ?
OW29 HW2M 0.7937 . ?
OW29 HW2N 0.9089 . ?
OW30 HW3A 0.9201 . ?
OW30 HW3B 0.8466 . ?

loop_
_geom_hbond_atom_site_label_D
_geom_hbond_atom_site_label_H
_geom_hbond_atom_site_label_A
_geom_hbond_distance_DH
_geom_hbond_distance_HA
_geom_hbond_distance_DA
_geom_hbond_angle_DHA
_geom_hbond_site_symmetry_A
_geom_hbond_publ_flag
OH17 HH17 OW29 0.90(3) 1.87(4) 2.74(3) 163(3) . yes
OH18 HH18 O5 0.90(3) 2.61(6) 3.05(4) 110(4) . yes
OH18 HH18 O8 0.90(3) 2.43(18) 2.983(19) 120(15) 3_565 yes
OH18 HH18 OW25 0.90(3) 2.26(16) 2.95(2) 133(18) . yes
OH19 HH19 OW26 0.90(3) 2.10(3) 2.95(3) 157(11) . yes
OH20 HH20 OW27 0.85(3) 2.03(2) 2.841(18) 157(4) 4 yes
OH21 HH21 OW28 0.90(3) 1.75(9) 2.58(4) 154(18) 2_665 yes
OH22 HH22 OW30 0.90(3) 2.00(12) 2.82(3) 152(21) 4_554 yes
OW23 HW2A O8 1.01 2.03 2.95(3) 150.6 4 yes
OW23 HW2A OW27 1.01 2.50 3.19(3) 125.5 4 yes
OW23 HW2B O3 0.99 2.13 3.09(2) 161.8 . yes
OW24 HW2C O8 1.04 1.87 2.90(4) 166.9 3_565 yes
OW24 HW2D O10 1.00 2.10 3.06(3) 158.4 3_565 yes
OW25 HW2E OW30 0.88 1.91 2.75(4) 160.1 4_554 yes
OW25 HW2F OW23 0.89 1.96 2.84(3) 177.2 2_674 yes
OW26 HW2G O9 0.95 2.11 2.97(4) 150.0 . yes
OW26 HW2H O4 0.95 2.11 3.01(3) 159.2 4_554 yes
OW27 HW2I O2 0.95 2.18 3.05(2) 150.9 . yes
OW27 HW2I O8 0.95 2.53 3.05(2) 113.9 . yes
OW27 HW2J O11 1.02 1.99 2.94(2) 154.1 4_544 yes
OW28 HW2K O7 0.85 2.01 2.78(2) 150.8 3_565 yes
OW28 HW2L O9 0.94 2.41 3.21(4) 142.7 3_565 yes
OW28 HW2L OW29 0.94 2.11 2.81(2) 130.3 . yes
OW29 HW2M O4 0.79 2.57 3.09(4) 123.8 . yes
OW29 HW2M O7 0.79 2.13 2.72(3) 132.2 4_545 yes
OW29 HW2N O11 0.91 2.13 3.00(3) 161.5 4_544 yes
OW30 HW3A O10 0.92 2.12 3.01(2) 162.5 . yes
OW30 HW3B O4 0.85 2.17 2.96(2) 155.1 . yes

loop_
_geom_torsion_atom_site_label_1
_geom_torsion_atom_site_label_2
_geom_torsion_atom_site_label_3
_geom_torsion_atom_site_label_4
_geom_torsion
_geom_torsion_site_symmetry_1
_geom_torsion_site_symmetry_2
_geom_torsion_site_symmetry_3
_geom_torsion_site_symmetry_4
_geom_torsion_publ_flag
U1 U2 O3 Ca1 -149.7(12) . . . 2_675 ?
U2 U1 O1 Ca1 -136(4) . . . . ?
U2 U3 O5 Ca1 -51(2) 1_554 . . 2_674 ?
U2 U6 O12 Ca1 174(2) . . . 4_545 ?
U3 U2 O3 Ca1 18.0(11) 1_556 . . 2_675 ?
U3 U6 O12 Ca1 -12(2) 3_466 . . 4_545 ?
U3 U6 O12 Ca1 116(2) 1_556 . . 4_545 ?
U4 U1 O1 Ca1 89(4) 3_565 . . . ?
U4 U3 O5 Ca1 83(2) 3_565 . . 2_674 ?
U4 U6 O12 Ca1 45(2) 1_556 . . 4_545 ?
U5 U1 O1 Ca1 150(4) 3_565 . . . ?
U5 U1 O1 Ca1 -77(4) . . . . ?
U5 U2 O3 Ca1 151.7(10) . . . 2_675 ?
U6 U2 O3 Ca1 76.9(12) . . . 2_675 ?
U6 U3 O5 Ca1 22(2) 3_564 . . 2_674 ?
U6 U3 O5 Ca1 -110(2) 1_554 . . 2_674 ?
O13 U1 O1 Ca1 -107(4) . . . . ?
O13 U2 O3 Ca1 -178.3(12) . . . 2_675 ?
O14 U1 O1 Ca1 118(4) . . . . ?
O15 U2 O3 Ca1 47.8(13) . . . 2_675 ?
O15 U3 O5 Ca1 -82(2) 1_554 . . 2_674 ?
O15 U6 O12 Ca1 144(2) . . . 4_545 ?
O16 U3 O5 Ca1 52(2) 3_565 . . 2_674 ?
O16 U6 O12 Ca1 18(2) 1_556 . . 4_545 ?
OH17 U1 O1 Ca1 -174(4) . . . . ?
OH17 U2 O3 Ca1 -107.7(12) . . . 2_675 ?
OH18 U1 O1 Ca1 48(4) . . . . ?
OH18 U3 O5 Ca1 124(2) . . . 2_674 ?
OH19 U1 O1 Ca1 -33(4) . . . . ?
OH20 U2 O3 Ca1 115.0(14) . . . 2_675 ?
OH20 U6 O12 Ca1 -144(2) . . . 4_545 ?
OH21 U2 O3 Ca1 -23.1(13) . . . 2_675 ?
OH21 U3 O5 Ca1 -15(2) 1_554 . . 2_674 ?
OH21 U6 O12 Ca1 -55(2) 3_465 . . 4_545 ?
OH22 U3 O5 Ca1 -155(2) . . . 2_674 ?
OH22 U6 O12 Ca1 82(2) 1_556 . . 4_545 ?

loop_
_twin_individual_id
_twin_individual_mass_fraction_refined
1 0.44(3)
2 0.56(3)
